data_7053552
loop_
_publ_author_name
'Leong, Wei Lee'
'Vittal, Jagadese J.'

_publ_section_title
;
 Alkali metal ion directed self-assembled Ni(ii) molecular clusters
;
_journal_issue 10
_journal_name_full 'New Journal of Chemistry'
_journal_page_first 2145
_journal_paper_doi 10.1039/c0nj00157k
_journal_volume 34
_journal_year 2010
_chemical_formula_sum 'C39 H59 N3 Ni5 O30.5'
_chemical_formula_weight 1351.44
_chemical_name_systematic
;
?
;
_space_group_IT_number 20
_symmetry_cell_setting orthorhombic
_symmetry_space_group_name_Hall 'C 2c 2'
_symmetry_space_group_name_H-M 'C 2 2 21'
_atom_sites_solution_hydrogens geom
_atom_sites_solution_primary direct
_atom_sites_solution_secondary difmap
_audit_creation_method SHELXL-97
_cell_angle_alpha 90.00
_cell_angle_beta 90.00
_cell_angle_gamma 90.00
_cell_formula_units_Z 4
_cell_length_a 13.9467(5)
_cell_length_b 26.2945(10)
_cell_length_c 16.3610(6)
_cell_measurement_reflns_used 3671
_cell_measurement_temperature 223(2)
_cell_measurement_theta_max 24.21
_cell_measurement_theta_min 2.74
_cell_volume 5999.9(4)
_computing_cell_refinement 'Bruker SMART'
_computing_data_collection 'Bruker SMART'
_computing_data_reduction 'Bruker SAINT'
_computing_molecular_graphics 'Bruker SHELXTL'
_computing_publication_material 'Bruker SHELXTL'
_computing_structure_refinement 'SHELXL-97 (Sheldrick, 1997)'
_computing_structure_solution 'SHELXS-97 (Sheldrick, 1990)'
_diffrn_ambient_temperature 223(2)
_diffrn_measured_fraction_theta_full 0.999
_diffrn_measured_fraction_theta_max 0.999
_diffrn_measurement_device_type 'CCD area detector'
_diffrn_measurement_method 'phi and omega scans'
_diffrn_radiation_monochromator graphite
_diffrn_radiation_source 'fine-focus sealed tube'
_diffrn_radiation_type MoK\a
_diffrn_radiation_wavelength 0.71073
_diffrn_reflns_av_R_equivalents 0.0548
_diffrn_reflns_av_sigmaI/netI 0.0653
_diffrn_reflns_limit_h_max 16
_diffrn_reflns_limit_h_min -18
_diffrn_reflns_limit_k_max 34
_diffrn_reflns_limit_k_min -28
_diffrn_reflns_limit_l_max 20
_diffrn_reflns_limit_l_min -21
_diffrn_reflns_number 21518
_diffrn_reflns_theta_full 27.49
_diffrn_reflns_theta_max 27.49
_diffrn_reflns_theta_min 1.55
_exptl_absorpt_coefficient_mu 1.626
_exptl_absorpt_correction_T_max 0.8809
_exptl_absorpt_correction_T_min 0.7585
_exptl_absorpt_correction_type multi-scan
_exptl_absorpt_process_details 'Sadabs, (Sheldrick 2001)'
_exptl_crystal_colour BLUE-GREEN
_exptl_crystal_density_diffrn 1.496
_exptl_crystal_density_method 'not measured'
_exptl_crystal_description BLOCK
_exptl_crystal_F_000 2792
_exptl_crystal_size_max 0.18
_exptl_crystal_size_mid 0.08
_exptl_crystal_size_min 0.08
_refine_diff_density_max 0.741
_refine_diff_density_min -0.379
_refine_diff_density_rms 0.113
_refine_ls_abs_structure_details 'Flack H D (1983), Acta Cryst. A39, 876-881'
_refine_ls_abs_structure_Flack 0.020(17)
_refine_ls_extinction_method none
_refine_ls_goodness_of_fit_ref 1.030
_refine_ls_hydrogen_treatment mixed
_refine_ls_matrix_type full
_refine_ls_number_parameters 379
_refine_ls_number_reflns 6891
_refine_ls_number_restraints 17
_refine_ls_restrained_S_all 1.031
_refine_ls_R_factor_all 0.0542
_refine_ls_R_factor_gt 0.0473
_refine_ls_shift/su_max 0.001
_refine_ls_shift/su_mean 0.000
_refine_ls_structure_factor_coef Fsqd
_refine_ls_weighting_details 'calc w=1/[\s^2^(Fo^2^)+(0.0666P)^2^+0.0000P] where P=(Fo^2^+2Fc^2^)/3'
_refine_ls_weighting_scheme calc
_refine_ls_wR_factor_gt 0.1172
_refine_ls_wR_factor_ref 0.1212
_reflns_number_gt 6111
_reflns_number_total 6891
_reflns_threshold_expression >2sigma(I)
_cod_data_source_file c0nj00157k.txt
_cod_data_source_block compound_8
_cod_depositor_comments
;
The following automatic conversions were performed:

'_symmetry_cell_setting' value 'Orthorhombic' changed to
'orthorhombic' according to
/home/saulius/struct/CIF-dictionaries/cif_core.dic dictionary named
'cif_core.dic' version 2.4.2 from 2011-04-26.

Automatic conversion script
Id: cif_fix_values 1891 2012-01-12 08:04:46Z andrius 
;
_cod_original_sg_symbol_H-M C222(1)
_cod_original_formula_sum 'C39 H59 N3 Ni5 O30.50'
_cod_database_code 7053552

loop_
_symmetry_equiv_pos_as_xyz
'x, y, z'
'-x, -y, z+1/2'
'-x, y, -z+1/2'
'x, -y, -z'
'x+1/2, y+1/2, z'
'-x+1/2, -y+1/2, z+1/2'
'-x+1/2, y+1/2, -z+1/2'
'x+1/2, -y+1/2, -z'

loop_
_atom_site_label
_atom_site_type_symbol
_atom_site_fract_x
_atom_site_fract_y
_atom_site_fract_z
_atom_site_U_iso_or_equiv
_atom_site_adp_type
_atom_site_occupancy
_atom_site_symmetry_multiplicity
_atom_site_calc_flag
_atom_site_refinement_flags
_atom_site_disorder_assembly
_atom_site_disorder_group
Ni1 Ni 0.90162(3) 0.77672(2) 0.10761(3) 0.01950(13) Uani 1 1 d . . .
Ni2 Ni 1.0000 0.73062(3) 0.2500 0.01872(16) Uani 1 2 d S . .
Ni3 Ni 1.11150(3) 0.78202(2) 0.06543(3) 0.02134(13) Uani 1 1 d D . .
O1 O 1.0005(2) 0.83173(11) 0.08292(18) 0.0237(7) Uani 1 1 d . . .
O2 O 0.90329(19) 0.78775(11) 0.23012(16) 0.0226(6) Uani 1 1 d . . .
O3 O 0.8088(2) 0.80766(13) 0.33523(18) 0.0282(7) Uani 1 1 d . . .
O4 O 0.8008(2) 0.97651(13) 0.1005(2) 0.0338(8) Uani 1 1 d . . .
O5 O 0.6999(3) 1.03975(15) 0.1122(3) 0.0545(11) Uani 1 1 d . . .
O6 O 0.8123(2) 0.71399(13) 0.13083(18) 0.0286(7) Uani 1 1 d . . .
O7 O 0.8938(2) 0.67759(11) 0.23314(18) 0.0287(7) Uani 1 1 d . . .
O8 O 0.8894(2) 0.76434(12) -0.01351(17) 0.0278(7) Uani 1 1 d . . .
O9 O 1.0460(2) 0.76155(14) -0.04504(19) 0.0326(8) Uani 1 1 d . . .
O10 O 1.02154(19) 0.73499(11) 0.12785(18) 0.0207(6) Uani 1 1 d D . .
H10 H 1.035(3) 0.7026(9) 0.118(3) 0.031 Uiso 1 1 d D . .
O11 O 1.1979(2) 0.82728(14) -0.0046(2) 0.0336(8) Uani 1 1 d D . .
H11A H 1.233(3) 0.8388(15) 0.0313(15) 0.050 Uiso 1 1 d D . .
H11B H 1.230(3) 0.8044(9) -0.027(2) 0.050 Uiso 1 1 d D . .
O12 O 1.2033(2) 0.72257(14) 0.0418(2) 0.0311(7) Uani 1 1 d D . .
H12A H 1.186(2) 0.7039(9) 0.078(2) 0.047 Uiso 1 1 d D . .
H12B H 1.2531(12) 0.7367(10) 0.055(3) 0.047 Uiso 1 1 d D . .
N1 N 0.7919(2) 0.82870(14) 0.1167(2) 0.0222(7) Uani 1 1 d D . .
H1N H 0.738(2) 0.8145(17) 0.098(3) 0.027 Uiso 1 1 d D . .
C1 C 0.9907(3) 0.88112(17) 0.0940(3) 0.0248(9) Uani 1 1 d . . .
C2 C 1.0710(3) 0.91149(19) 0.1105(3) 0.0330(10) Uani 1 1 d . . .
H2 H 1.1318 0.8964 0.1156 0.040 Uiso 1 1 calc R . .
C3 C 1.0613(4) 0.96304(19) 0.1190(3) 0.0370(12) Uani 1 1 d . . .
H3 H 1.1167 0.9828 0.1266 0.044 Uiso 1 1 calc R . .
C4 C 0.9716(3) 0.98755(18) 0.1169(3) 0.0313(10) Uani 1 1 d . . .
C5 C 0.8933(3) 0.95597(17) 0.1030(3) 0.0273(9) Uani 1 1 d . . .
C6 C 0.8980(3) 0.90355(15) 0.0905(3) 0.0238(9) Uani 1 1 d . . .
C7 C 0.8116(3) 0.87385(17) 0.0637(3) 0.0238(9) Uani 1 1 d . . .
H7A H 0.7555 0.8963 0.0642 0.029 Uiso 1 1 calc R . .
H7B H 0.8213 0.8623 0.0073 0.029 Uiso 1 1 calc R . .
C8 C 0.7705(3) 0.84203(18) 0.2042(3) 0.0280(10) Uani 1 1 d . . .
H8 H 0.7903 0.8778 0.2125 0.034 Uiso 1 1 calc R . .
C9 C 0.8314(3) 0.80926(16) 0.2616(3) 0.0221(8) Uani 1 1 d . . .
C10 C 0.6630(3) 0.8391(3) 0.2212(4) 0.069(2) Uani 1 1 d . . .
H10A H 0.6287 0.8591 0.1807 0.104 Uiso 1 1 calc R . .
H10B H 0.6498 0.8525 0.2753 0.104 Uiso 1 1 calc R . .
H10C H 0.6421 0.8040 0.2182 0.104 Uiso 1 1 calc R . .
C11 C 0.7836(4) 1.02691(19) 0.1117(3) 0.0384(11) Uani 1 1 d . . .
C12 C 0.8654(4) 1.05865(19) 0.1222(3) 0.0417(13) Uani 1 1 d . . .
H12 H 0.8556 1.0938 0.1278 0.050 Uiso 1 1 calc R . .
C13 C 0.9558(4) 1.04110(19) 0.1245(3) 0.0391(12) Uani 1 1 d . . .
C14 C 1.0390(4) 1.0765(2) 0.1334(4) 0.0552(16) Uani 1 1 d . . .
H14A H 1.0179 1.1112 0.1236 0.083 Uiso 1 1 calc R . .
H14B H 1.0883 1.0676 0.0941 0.083 Uiso 1 1 calc R . .
H14C H 1.0649 1.0739 0.1883 0.083 Uiso 1 1 calc R . .
C15 C 0.8226(3) 0.68070(19) 0.1851(3) 0.0317(10) Uani 1 1 d . . .
C16 C 0.7459(4) 0.6407(3) 0.1949(4) 0.071(2) Uani 1 1 d . . .
H16A H 0.6876 0.6564 0.2151 0.107 Uiso 1 1 calc R . .
H16B H 0.7675 0.6151 0.2335 0.107 Uiso 1 1 calc R . .
H16C H 0.7334 0.6248 0.1424 0.107 Uiso 1 1 calc R . .
C17 C 0.9590(3) 0.76269(19) -0.0631(3) 0.0309(10) Uani 1 1 d . . .
C18 C 0.9327(4) 0.7617(3) -0.1525(3) 0.068(2) Uani 1 1 d . . .
H18A H 0.9559 0.7925 -0.1787 0.102 Uiso 1 1 calc R . .
H18B H 0.8636 0.7599 -0.1580 0.102 Uiso 1 1 calc R . .
H18C H 0.9617 0.7323 -0.1783 0.102 Uiso 1 1 calc R . .
C1S C 0.3600(19) 0.9966(10) 0.190(2) 0.150(4) Uiso 0.50 1 d PD A -1
H1SA H 0.3214 1.0258 0.1942 0.180 Uiso 0.50 1 calc PR A -1
C2S C 0.486(2) 1.0493(8) 0.230(2) 0.150(4) Uiso 0.50 1 d PD A -1
H2S1 H 0.5503 1.0432 0.2493 0.225 Uiso 0.50 1 calc PR A -1
H2S2 H 0.4477 1.0643 0.2733 0.225 Uiso 0.50 1 calc PR A -1
H2S3 H 0.4876 1.0725 0.1836 0.225 Uiso 0.50 1 calc PR A -1
C3S C 0.5103(19) 0.9564(9) 0.2020(16) 0.150(4) Uiso 0.50 1 d PD A -1
H3S1 H 0.5735 0.9663 0.2210 0.225 Uiso 0.50 1 calc PR A -1
H3S2 H 0.5146 0.9440 0.1463 0.225 Uiso 0.50 1 calc PR A -1
H3S3 H 0.4853 0.9296 0.2369 0.225 Uiso 0.50 1 calc PR A -1
N1S N 0.4433(15) 1.0022(9) 0.2050(16) 0.150(4) Uiso 0.50 1 d PD A -1
O1S O 0.3185(14) 0.9567(7) 0.1696(12) 0.150(4) Uiso 0.50 1 d PD A -1
O1W O 0.6356(3) 1.13752(14) 0.1140(2) 0.0426(9) Uani 1 1 d D . .
H1WA H 0.647(5) 1.1061(9) 0.108(4) 0.064 Uiso 1 1 d D . .
H1WB H 0.642(5) 1.152(2) 0.160(2) 0.064 Uiso 1 1 d D . .
O2W O 0.5389(7) 0.8551(5) 0.0324(7) 0.140(4) Uani 0.75 1 d P . .
O3W O 0.3361(7) 0.8925(4) 0.0489(8) 0.150(5) Uani 0.75 1 d P . .
O4W O 0.394(5) 0.934(2) 0.0278(19) 0.36(5) Uani 0.25 1 d P . .

loop_
_atom_site_aniso_label
_atom_site_aniso_U_11
_atom_site_aniso_U_22
_atom_site_aniso_U_33
_atom_site_aniso_U_23
_atom_site_aniso_U_13
_atom_site_aniso_U_12
Ni1 0.0162(2) 0.0223(3) 0.0200(2) 0.0000(2) -0.00067(19) 0.0004(2)
Ni2 0.0169(3) 0.0201(4) 0.0192(3) 0.000 -0.0006(3) 0.000
Ni3 0.0172(2) 0.0259(3) 0.0209(2) -0.0004(2) 0.0029(2) 0.0006(2)
O1 0.0196(13) 0.0245(15) 0.0269(17) 0.0011(12) 0.0014(12) -0.0008(12)
O2 0.0199(13) 0.0271(15) 0.0208(14) 0.0004(12) -0.0021(12) 0.0044(12)
O3 0.0184(15) 0.045(2) 0.0212(15) 0.0021(14) 0.0031(12) 0.0047(13)
O4 0.0312(18) 0.0248(17) 0.045(2) -0.0020(15) -0.0049(15) 0.0029(13)
O5 0.044(2) 0.033(2) 0.087(3) -0.009(2) -0.002(2) 0.0145(17)
O6 0.0246(15) 0.0361(19) 0.0251(15) 0.0006(14) -0.0030(12) -0.0080(14)
O7 0.0297(15) 0.0281(15) 0.0282(16) 0.0028(13) -0.0027(15) -0.0081(13)
O8 0.0223(14) 0.0384(18) 0.0228(14) -0.0015(13) -0.0029(13) -0.0003(14)
O9 0.0240(15) 0.050(2) 0.0236(15) -0.0047(15) 0.0022(13) 0.0003(14)
O10 0.0178(13) 0.0213(14) 0.0229(15) -0.0005(12) 0.0003(11) 0.0020(11)
O11 0.0324(17) 0.037(2) 0.0314(17) -0.0038(15) 0.0074(14) -0.0036(15)
O12 0.0211(14) 0.0318(18) 0.0404(18) -0.0008(16) 0.0088(13) 0.0011(14)
N1 0.0160(16) 0.0251(19) 0.0253(18) -0.0002(15) -0.0060(15) -0.0019(14)
C1 0.026(2) 0.027(2) 0.022(2) 0.0010(17) 0.0039(17) -0.0021(18)
C2 0.025(2) 0.031(3) 0.043(3) -0.004(2) -0.001(2) -0.0011(18)
C3 0.035(3) 0.032(3) 0.045(3) 0.000(2) 0.003(2) -0.009(2)
C4 0.034(2) 0.027(2) 0.033(3) -0.004(2) 0.002(2) -0.0017(19)
C5 0.030(2) 0.027(2) 0.025(2) 0.0018(18) 0.002(2) 0.0058(19)
C6 0.026(2) 0.0179(19) 0.028(2) 0.0031(16) 0.0015(18) -0.0040(18)
C7 0.023(2) 0.023(2) 0.025(2) 0.0016(18) -0.0031(18) 0.0005(17)
C8 0.025(2) 0.029(2) 0.030(2) 0.0011(19) 0.0039(18) 0.0066(19)
C9 0.0176(18) 0.024(2) 0.025(2) -0.0018(18) 0.0031(17) -0.0012(15)
C10 0.026(3) 0.139(7) 0.043(3) 0.033(4) 0.010(2) 0.039(3)
C11 0.052(3) 0.022(2) 0.041(3) -0.003(2) -0.005(3) 0.008(2)
C12 0.061(3) 0.019(2) 0.045(3) -0.004(2) 0.005(3) 0.005(2)
C13 0.047(3) 0.026(3) 0.044(3) -0.006(2) 0.005(3) -0.004(2)
C14 0.062(4) 0.030(3) 0.075(4) -0.013(3) -0.001(3) -0.007(3)
C15 0.030(2) 0.040(3) 0.025(2) 0.001(2) -0.0049(19) -0.013(2)
C16 0.067(4) 0.096(5) 0.051(4) 0.038(4) -0.032(3) -0.054(4)
C17 0.031(2) 0.039(3) 0.023(2) -0.001(2) -0.0011(19) 0.004(2)
C18 0.041(3) 0.141(8) 0.023(3) -0.013(3) 0.002(2) 0.005(4)
O1W 0.059(2) 0.035(2) 0.0338(19) -0.0025(17) 0.0042(18) 0.0091(18)
O2W 0.137(8) 0.152(10) 0.131(9) 0.009(8) 0.006(7) -0.020(7)
O3W 0.137(8) 0.170(10) 0.142(9) -0.060(8) 0.047(7) -0.122(8)
O4W 0.75(14) 0.26(6) 0.06(2) -0.05(3) 0.20(5) -0.10(8)

loop_
_atom_type_symbol
_atom_type_description
_atom_type_scat_dispersion_real
_atom_type_scat_dispersion_imag
_atom_type_scat_source
C C 0.0033 0.0016 'International Tables Vol C Tables 4.2.6.8 and 6.1.1.4'
H H 0.0000 0.0000 'International Tables Vol C Tables 4.2.6.8 and 6.1.1.4'
N N 0.0061 0.0033 'International Tables Vol C Tables 4.2.6.8 and 6.1.1.4'
O O 0.0106 0.0060 'International Tables Vol C Tables 4.2.6.8 and 6.1.1.4'
Ni Ni 0.3393 1.1124 'International Tables Vol C Tables 4.2.6.8 and 6.1.1.4'

loop_
_geom_angle_atom_site_label_1
_geom_angle_atom_site_label_2
_geom_angle_atom_site_label_3
_geom_angle
_geom_angle_site_symmetry_1
_geom_angle_site_symmetry_3
O8 Ni1 O2 175.67(12) . .
O8 Ni1 O10 98.21(12) . .
O2 Ni1 O10 84.63(11) . .
O8 Ni1 O1 88.67(12) . .
O2 Ni1 O1 94.97(12) . .
O10 Ni1 O1 81.87(12) . .
O8 Ni1 N1 96.65(14) . .
O2 Ni1 N1 80.89(13) . .
O10 Ni1 N1 164.02(13) . .
O1 Ni1 N1 92.63(13) . .
O8 Ni1 O6 90.05(12) . .
O2 Ni1 O6 86.58(12) . .
O10 Ni1 O6 92.00(12) . .
O1 Ni1 O6 173.49(13) . .
N1 Ni1 O6 93.86(13) . .
O10 Ni2 O10 173.48(17) 3_755 .
O10 Ni2 O2 84.21(11) 3_755 3_755
O10 Ni2 O2 90.99(11) . 3_755
O10 Ni2 O2 91.00(11) 3_755 .
O10 Ni2 O2 84.21(11) . .
O2 Ni2 O2 85.45(16) 3_755 .
O10 Ni2 O7 93.68(11) 3_755 .
O10 Ni2 O7 90.75(12) . .
O2 Ni2 O7 175.03(12) 3_755 .
O2 Ni2 O7 90.10(12) . .
O10 Ni2 O7 90.75(12) 3_755 3_755
O10 Ni2 O7 93.68(11) . 3_755
O2 Ni2 O7 90.10(12) 3_755 3_755
O2 Ni2 O7 175.03(13) . 3_755
O7 Ni2 O7 94.44(17) . 3_755
O10 Ni2 Ni1 43.05(8) 3_755 3_755
O10 Ni2 Ni1 133.18(8) . 3_755
O2 Ni2 Ni1 43.03(8) 3_755 3_755
O2 Ni2 Ni1 97.46(8) . 3_755
O7 Ni2 Ni1 135.86(8) . 3_755
O7 Ni2 Ni1 80.68(8) 3_755 3_755
O10 Ni3 O11 176.00(14) . .
O10 Ni3 O1 81.46(11) . .
O11 Ni3 O1 98.77(13) . .
O10 Ni3 O12 90.94(13) . .
O11 Ni3 O12 88.29(14) . .
O1 Ni3 O12 169.26(12) . .
O10 Ni3 O3 97.71(12) . 3_755
O11 Ni3 O3 86.25(13) . 3_755
O1 Ni3 O3 95.05(12) . 3_755
O12 Ni3 O3 93.47(13) . 3_755
O10 Ni3 O9 90.45(13) . .
O11 Ni3 O9 85.58(14) . .
O1 Ni3 O9 87.40(12) . .
O12 Ni3 O9 85.07(13) . .
O3 Ni3 O9 171.74(12) 3_755 .
C1 O1 Ni1 127.0(3) . .
C1 O1 Ni3 136.6(3) . .
Ni1 O1 Ni3 94.94(12) . .
C9 O2 Ni1 117.3(3) . .
C9 O2 Ni2 142.1(3) . .
Ni1 O2 Ni2 93.42(11) . .
C9 O3 Ni3 129.1(3) . 3_755
C11 O4 C5 122.3(4) . .
C15 O6 Ni1 127.4(3) . .
C15 O7 Ni2 127.2(3) . .
C17 O8 Ni1 124.8(3) . .
C17 O9 Ni3 128.4(3) . .
Ni2 O10 Ni1 93.99(11) . .
Ni2 O10 Ni3 128.40(15) . .
Ni1 O10 Ni3 95.61(12) . .
C7 N1 C8 113.8(4) . .
C7 N1 Ni1 110.4(3) . .
C8 N1 Ni1 111.8(3) . .
O1 C1 C2 120.3(4) . .
O1 C1 C6 119.8(4) . .
C2 C1 C6 119.9(4) . .
C3 C2 C1 120.3(4) . .
C2 C3 C4 122.6(4) . .
C5 C4 C3 115.4(4) . .
C5 C4 C13 118.8(4) . .
C3 C4 C13 125.8(4) . .
C4 C5 C6 125.3(4) . .
C4 C5 O4 119.9(4) . .
C6 C5 O4 114.8(4) . .
C5 C6 C1 116.5(4) . .
C5 C6 C7 121.3(4) . .
C1 C6 C7 121.7(4) . .
N1 C7 C6 113.0(3) . .
N1 C8 C10 110.8(4) . .
N1 C8 C9 110.0(3) . .
C10 C8 C9 113.9(4) . .
O3 C9 O2 125.5(4) . .
O3 C9 C8 118.1(4) . .
O2 C9 C8 116.3(4) . .
O5 C11 O4 116.2(5) . .
O5 C11 C12 127.3(5) . .
O4 C11 C12 116.5(5) . .
C13 C12 C11 123.7(5) . .
C12 C13 C4 118.7(5) . .
C12 C13 C14 121.1(5) . .
C4 C13 C14 120.2(5) . .
O6 C15 O7 124.9(4) . .
O6 C15 C16 118.8(4) . .
O7 C15 C16 116.3(4) . .
O9 C17 O8 126.4(4) . .
O9 C17 C18 117.8(4) . .
O8 C17 C18 115.8(4) . .
N1S C1S O1S 128(3) . .
C1S N1S C2S 124(3) . .
C1S N1S C3S 119(2) . .
C2S N1S C3S 116(2) . .

loop_
_geom_bond_atom_site_label_1
_geom_bond_atom_site_label_2
_geom_bond_distance
_geom_bond_site_symmetry_2
Ni1 O8 2.016(3) .
Ni1 O2 2.025(3) .
Ni1 O10 2.027(3) .
Ni1 O1 2.039(3) .
Ni1 N1 2.057(4) .
Ni1 O6 2.102(3) .
Ni2 O10 2.024(3) 3_755
Ni2 O10 2.024(3) .
Ni2 O2 2.045(3) 3_755
Ni2 O2 2.045(3) .
Ni2 O7 2.053(3) .
Ni2 O7 2.053(3) 3_755
Ni2 Ni1 2.9629(6) 3_755
Ni3 O10 2.036(3) .
Ni3 O11 2.045(3) .
Ni3 O1 2.047(3) .
Ni3 O12 2.057(3) .
Ni3 O3 2.081(3) 3_755
Ni3 O9 2.096(3) .
O1 C1 1.318(5) .
O2 C9 1.261(5) .
O3 C9 1.246(5) .
O3 Ni3 2.081(3) 3_755
O4 C11 1.359(6) .
O4 C5 1.400(5) .
O5 C11 1.215(7) .
O6 C15 1.255(6) .
O7 C15 1.270(5) .
O8 C17 1.266(5) .
O9 C17 1.248(5) .
N1 C7 1.496(5) .
N1 C8 1.504(6) .
C1 C2 1.402(6) .
C1 C6 1.422(6) .
C2 C3 1.369(7) .
C3 C4 1.408(7) .
C4 C5 1.390(6) .
C4 C13 1.430(7) .
C5 C6 1.395(6) .
C6 C7 1.501(6) .
C8 C10 1.527(6) .
C8 C9 1.531(6) .
C11 C12 1.424(8) .
C12 C13 1.343(7) .
C13 C14 1.495(7) .
C15 C16 1.509(7) .
C17 C18 1.507(7) .
C1S N1S 1.20(3) .
C1S O1S 1.245(17) .
C2S N1S 1.431(17) .
C3S N1S 1.526(17) .
O3W O4W 1.40(6) .

loop_
_geom_hbond_atom_site_label_D
_geom_hbond_atom_site_label_H
_geom_hbond_atom_site_label_A
_geom_hbond_distance_DH
_geom_hbond_distance_HA
_geom_hbond_distance_DA
_geom_hbond_angle_DHA
_geom_hbond_site_symmetry_A
O1W H1WB O7 0.85(2) 1.94(3) 2.744(5) 158(6) 7_655
O1W H1WA O5 0.85(2) 1.89(3) 2.723(5) 166(7) .
O12 H12B O8 0.815(19) 2.02(2) 2.659(4) 135(4) 8_565
O12 H12A O1W 0.806(18) 1.97(2) 2.700(5) 150(4) 5_545
O11 H11B O6 0.834(19) 2.11(2) 2.826(4) 144(3) 8_565
O11 H11A O3 0.819(19) 2.40(3) 2.821(5) 112.7(18) 3_755
O11 H11A O3W 0.819(19) 2.039(18) 2.724(8) 141(3) 1_655
